data_1544518
loop_
_publ_author_name
'Queyriaux, Nicolas'
'Andreiadis, Eugen'
'Torelli, Stephane'
'Pecaut, Jacques'
'Veldkamp, Brad S.'
'Margulies, Eric A.'
'Wasielewski, Michael R.'
'Chavarot-Kerlidou, Murielle'
'Artero, Vincent'

_publ_section_title
;
 CuAAC-based assembly and characterization of a ruthenium-copper dyad
 containing a diimine dioxime ligand framework
;
_journal_name_full 'Faraday Discuss.'
_journal_paper_doi 10.1039/C6FD00204H
_journal_year 2016
_chemical_formula_moiety 'C11 H17.91 Cu N7 O2, Cl O4'
_chemical_formula_sum 'C11 H17.91 Cl Cu N7 O6'
_chemical_formula_weight 443.22
_chemical_name_systematic
;
 ? 
;
_space_group_crystal_system orthorhombic
_space_group_IT_number 19
_space_group_name_Hall 'P 2ac 2ab'
_space_group_name_H-M_alt 'P 21 21 21'
_symmetry_space_group_name_Hall 'P 2ac 2ab'
_symmetry_space_group_name_H-M 'P 21 21 21'
_atom_sites_solution_hydrogens mixed
_audit_creation_date 2016-03-11
_audit_creation_method
;
Olex2 1.2
(compiled 2015.09.30 svn.r3233 for OlexSys, GUI svn.r5103)
;
_audit_update_record
;
2016-04-25 deposited with the CCDC.
2016-10-27 downloaded from the CCDC.
;
_cell_angle_alpha 90
_cell_angle_beta 90
_cell_angle_gamma 90
_cell_formula_units_Z 4
_cell_length_a 6.9919(3)
_cell_length_b 11.5174(4)
_cell_length_c 20.7014(7)
_cell_measurement_reflns_used 3601
_cell_measurement_temperature 150.00(10)
_cell_measurement_theta_max 26.4510
_cell_measurement_theta_min 3.5230
_cell_volume 1667.05(11)
_computing_cell_refinement
;
CrysAlisPro, Agilent Technologies,
Version 1.171.37.31 (release 14-01-2014 CrysAlis171 .NET)
(compiled Jan 14 2014,18:38:05)
;
_computing_data_collection
;
CrysAlisPro, Agilent Technologies,
Version 1.171.37.31 (release 14-01-2014 CrysAlis171 .NET)
(compiled Jan 14 2014,18:38:05)
;
_computing_data_reduction
;
CrysAlisPro, Agilent Technologies,
Version 1.171.37.31 (release 14-01-2014 CrysAlis171 .NET)
(compiled Jan 14 2014,18:38:05)
;
_computing_molecular_graphics 'Olex2 (Dolomanov et al., 2009)'
_computing_publication_material 'Olex2 (Dolomanov et al., 2009)'
_computing_structure_refinement 'ShelXL (Sheldrick, 2015)'
_computing_structure_solution
;
Superflip (Palatinus & Chapuis, 2007;Palatinus & van der Lee, 2008;
Palatinus et al., 2012)
;
_diffrn_ambient_environment N~2~
_diffrn_ambient_temperature 150.00(10)
_diffrn_detector 'CCD plate'
_diffrn_detector_area_resol_mean 15.9653
_diffrn_detector_type Sapphire3
_diffrn_measured_fraction_theta_full 0.998
_diffrn_measured_fraction_theta_max 0.999
_diffrn_measurement_details
;
#__ type_ start__ end____ width___ exp.time_
  1 omega  -97.00    3.00   1.0000   40.0000
omega____ theta____ kappa____ phi______ frames
    -      -27.1239  -77.0000  -30.0000 100

#__ type_ start__ end____ width___ exp.time_
  2 omega  -57.00   43.00   1.0000   40.0000
omega____ theta____ kappa____ phi______ frames
    -      -27.1239   77.0000   60.0000 100

#__ type_ start__ end____ width___ exp.time_
  3 omega  -57.00   43.00   1.0000   40.0000
omega____ theta____ kappa____ phi______ frames
    -      -27.1239   77.0000  150.0000 100

#__ type_ start__ end____ width___ exp.time_
  4 omega  -96.00   -6.00   1.0000   40.0000
omega____ theta____ kappa____ phi______ frames
    -      -27.1239  -57.0000 -150.0000 90

#__ type_ start__ end____ width___ exp.time_
  5 omega -100.00   -1.00   1.0000   40.0000
omega____ theta____ kappa____ phi______ frames
    -      -27.1239  -37.0000   60.0000 99
;
_diffrn_measurement_device 'four-circle diffractometer'
_diffrn_measurement_device_type 'Xcalibur, Sapphire3'
_diffrn_measurement_method '\w scans'
_diffrn_orient_matrix_UB_11 -0.0236065000
_diffrn_orient_matrix_UB_12 0.0160590000
_diffrn_orient_matrix_UB_13 0.0320994000
_diffrn_orient_matrix_UB_21 0.0985642000
_diffrn_orient_matrix_UB_22 0.0009910000
_diffrn_orient_matrix_UB_23 0.0080921000
_diffrn_orient_matrix_UB_31 0.0046146000
_diffrn_orient_matrix_UB_32 0.0594513000
_diffrn_orient_matrix_UB_33 -0.0088139000
_diffrn_radiation_monochromator graphite
_diffrn_radiation_probe x-ray
_diffrn_radiation_type MoK\a
_diffrn_radiation_wavelength 0.71073
_diffrn_reflns_av_R_equivalents 0.0704
_diffrn_reflns_av_unetI/netI 0.0701
_diffrn_reflns_Laue_measured_fraction_full 0.998
_diffrn_reflns_Laue_measured_fraction_max 0.999
_diffrn_reflns_limit_h_max 9
_diffrn_reflns_limit_h_min -9
_diffrn_reflns_limit_k_max 16
_diffrn_reflns_limit_k_min -16
_diffrn_reflns_limit_l_max 29
_diffrn_reflns_limit_l_min -29
_diffrn_reflns_number 20092
_diffrn_reflns_point_group_measured_fraction_full 0.999
_diffrn_reflns_point_group_measured_fraction_max 0.998
_diffrn_reflns_theta_full 25.242
_diffrn_reflns_theta_max 30.508
_diffrn_reflns_theta_min 3.075
_diffrn_source 'Enhance (Mo) X-ray Source'
_exptl_absorpt_coefficient_mu 1.518
_exptl_absorpt_correction_T_max 0.987
_exptl_absorpt_correction_T_min 0.930
_exptl_absorpt_correction_type analytical
_exptl_absorpt_process_details
;
CrysAlisPro, Agilent Technologies,
Version 1.171.37.31 (release 14-01-2014 CrysAlis171 .NET)
(compiled Jan 14 2014,18:38:05)
Analytical numeric absorption correction using a multifaceted crystal
            model based on expressions derived by R.C. Clark & J.S. Reid.
(Clark, R. C. & Reid, J. S. (1995). Acta Cryst. A51, 887-897)
Empirical absorption correction using spherical harmonics,
 implemented in SCALE3 ABSPACK scaling algorithm.
;
_exptl_crystal_colour 'translucent intense purple'
_exptl_crystal_density_diffrn 1.766
_exptl_crystal_description needle
_exptl_crystal_F_000 908
_exptl_crystal_size_max 0.341
_exptl_crystal_size_mid 0.061
_exptl_crystal_size_min 0.045
_refine_diff_density_max 0.619
_refine_diff_density_min -0.540
_refine_diff_density_rms 0.095
_refine_ls_abs_structure_details
;
 Flack x determined using 1367 quotients [(I+)-(I-)]/[(I+)+(I-)]
 (Parsons, Flack and Wagner, Acta Cryst. B69 (2013) 249-259).
;
_refine_ls_abs_structure_Flack 0.028(11)
_refine_ls_extinction_method none
_refine_ls_goodness_of_fit_ref 1.073
_refine_ls_hydrogen_treatment mixed
_refine_ls_matrix_type full
_refine_ls_number_parameters 301
_refine_ls_number_reflns 5083
_refine_ls_number_restraints 258
_refine_ls_restrained_S_all 1.093
_refine_ls_R_factor_all 0.0752
_refine_ls_R_factor_gt 0.0571
_refine_ls_shift/su_max 0.000
_refine_ls_shift/su_mean 0.000
_refine_ls_structure_factor_coef Fsqd
_refine_ls_weighting_details 'w=1/[\s^2^(Fo^2^)+(0.0480P)^2^+1.2168P] where P=(Fo^2^+2Fc^2^)/3'
_refine_ls_weighting_scheme calc
_refine_ls_wR_factor_gt 0.1136
_refine_ls_wR_factor_ref 0.1208
_reflns_Friedel_coverage 0.753
_reflns_Friedel_fraction_full 1.000
_reflns_Friedel_fraction_max 0.997
_reflns_number_gt 4169
_reflns_number_total 5083
_reflns_threshold_expression 'I > 2\s(I)'
_cod_data_source_file c6fd00204h2.cif
_cod_data_source_block mc_n3cu
_cod_original_cell_volume 1667.06(11)
_cod_database_code 1544518
_chemical_oxdiff_formula 'Cu C20 H20 N2 O5'
_shelx_space_group_comment
;
The symmetry employed for this shelxl refinement is uniquely defined
by the following loop, which should always be used as a source of
symmetry information in preference to the above space-group names.
They are only intended as comments.
;
_shelx_estimated_absorpt_t_max 0.935
_shelx_estimated_absorpt_t_min 0.626
_reflns_odcompleteness_completeness 99.65
_reflns_odcompleteness_iscentric 1
_reflns_odcompleteness_theta 26.32
_olex2_refinement_description
;
1. Fixed Uiso
 At 1.2 times of:
  All C(H) groups, All C(H,H) groups
 At 1.5 times of:
  All C(H,H,H) groups
2. Uiso/Uaniso restraints and constraints
N5A \\sim N6A \\sim N7A \\sim N7 \\sim N6 \\sim N5: within 1.7A with sigma of
0.01 and sigma for terminal atoms of 0.02
Cl1 \\sim O14 \\sim O11 \\sim O13 \\sim O12 \\sim Cl2 \\sim O24 \\sim O21 \\sim
O23 \\sim O22: within 1.7A with sigma of 0.01 and sigma for terminal atoms of
0.02
Uanis(Cl1) \\sim Ueq, Uanis(O14) \\sim Ueq, Uanis(O11) \\sim Ueq, Uanis(O13)
\\sim Ueq, Uanis(O12) \\sim Ueq, Uanis(Cl2) \\sim Ueq, Uanis(O24) \\sim Ueq,
Uanis(O21) \\sim Ueq, Uanis(O23) \\sim Ueq, Uanis(O22) \\sim Ueq: with sigma of
0.01 and sigma for terminal atoms of 0.02
3. Others
 Sof(N7A)=Sof(N6A)=Sof(N5A)=1-FVAR(1)
 Sof(N5)=Sof(N6)=Sof(N7)=Sof(H4)=FVAR(1)
 Sof(Cl2)=Sof(O21)=Sof(O22)=Sof(O23)=Sof(O24)=1-FVAR(2)
 Sof(Cl1)=Sof(O11)=Sof(O12)=Sof(O13)=Sof(O14)=FVAR(2)
4.a :
 Cl1(O11,O12,O13,O14), Cl2(O21,O22,O23,O24)
4.b Ternary CH refined with riding coordinates:
 C4(H4)
4.c Secondary CH2 refined with riding coordinates:
 C3(H3A,H3B), C5(H5A,H5B)
4.d Idealised Me refined as rotating group:
 C8(H8A,H8B,H8C), C9(H9A,H9B,H9C), C12(H12A,H12B,H12C), C13(H13A,H13B,H13C)
;
_shelx_shelxl_version_number 2014/7
_olex2_submission_special_instructions 'No special instructions were received'

loop_
_space_group_symop_operation_xyz
'x, y, z'
'-x+1/2, -y, z+1/2'
'x+1/2, -y+1/2, -z'
'-x, y+1/2, -z+1/2'

loop_
_atom_site_label
_atom_site_type_symbol
_atom_site_fract_x
_atom_site_fract_y
_atom_site_fract_z
_atom_site_U_iso_or_equiv
_atom_site_adp_type
_atom_site_occupancy
_atom_site_site_symmetry_order
_atom_site_calc_flag
_atom_site_refinement_flags_posn
_atom_site_refinement_flags_adp
_atom_site_refinement_flags_occupancy
_atom_site_disorder_assembly
_atom_site_disorder_group
Cu1 Cu 0.43516(9) 0.60766(6) 0.46254(3) 0.01950(16) Uani 1 1 d . . . . .
O1 O 0.0820(5) 0.7032(3) 0.51185(17) 0.0203(7) Uani 1 1 d . . . . .
O2 O 0.1230(5) 0.7165(4) 0.39093(19) 0.0247(9) Uani 1 1 d . . . . .
N1 N 0.2445(6) 0.6491(4) 0.5266(2) 0.0166(9) Uani 1 1 d . . . . .
N2 N 0.5589(6) 0.5379(4) 0.5363(2) 0.0203(8) Uani 1 1 d . . . . .
N3 N 0.6085(6) 0.5541(4) 0.3956(2) 0.0200(9) Uani 1 1 d . . . . .
N4 N 0.2951(6) 0.6613(4) 0.3873(2) 0.0165(8) Uani 1 1 d . . . . .
N5 N 0.6221(7) 0.3316(5) 0.4686(3) 0.0316(13) Uani 0.910(8) 1 d . U P A 1
N6 N 0.6619(9) 0.2412(5) 0.4398(3) 0.0341(14) Uani 0.910(8) 1 d . U P A 1
N7 N 0.6833(15) 0.1552(9) 0.4158(5) 0.058(3) Uani 0.910(8) 1 d . U P A 1
C1 C 0.2786(7) 0.6101(5) 0.5841(2) 0.0184(9) Uani 1 1 d . . . . .
C2 C 0.4668(8) 0.5528(5) 0.5894(2) 0.0200(11) Uani 1 1 d . . . . .
C3 C 0.7467(8) 0.4837(5) 0.5332(3) 0.0273(12) Uani 1 1 d . . . . .
H3A H 0.7620 0.4298 0.5701 0.033 Uiso 1 1 calc R . . . .
H3B H 0.8467 0.5443 0.5368 0.033 Uiso 1 1 calc R . . . .
C4 C 0.7729(9) 0.4183(5) 0.4713(3) 0.0284(13) Uani 1 1 d . . . . .
H4 H 0.8965 0.3752 0.4750 0.034 Uiso 0.910(8) 1 calc R . P A 1
C5 C 0.7829(9) 0.4878(6) 0.4094(3) 0.0288(13) Uani 1 1 d . . . . .
H5A H 0.8921 0.5422 0.4121 0.035 Uiso 1 1 calc R . . . .
H5B H 0.8076 0.4341 0.3730 0.035 Uiso 1 1 calc R . . . .
C6 C 0.5571(9) 0.5799(4) 0.3384(2) 0.0210(10) Uani 1 1 d . . . . .
C7 C 0.3722(8) 0.6432(5) 0.3328(2) 0.0190(10) Uani 1 1 d . . . . .
C8 C 0.1460(9) 0.6205(6) 0.6388(3) 0.0283(13) Uani 1 1 d . . . . .
H8A H 0.2031 0.6701 0.6721 0.043 Uiso 1 1 calc GR . . . .
H8B H 0.1208 0.5434 0.6569 0.043 Uiso 1 1 calc GR . . . .
H8C H 0.0257 0.6551 0.6240 0.043 Uiso 1 1 calc GR . . . .
C9 C 0.5352(8) 0.5157(5) 0.6542(3) 0.0269(12) Uani 1 1 d . . . . .
H9A H 0.4994 0.4346 0.6617 0.040 Uiso 1 1 calc GR . . . .
H9B H 0.4766 0.5648 0.6875 0.040 Uiso 1 1 calc GR . . . .
H9C H 0.6747 0.5234 0.6563 0.040 Uiso 1 1 calc GR . . . .
C12 C 0.6673(11) 0.5517(7) 0.2786(3) 0.0411(17) Uani 1 1 d . . . . .
H12A H 0.8004 0.5347 0.2901 0.062 Uiso 1 1 calc GR . . . .
H12B H 0.6635 0.6182 0.2491 0.062 Uiso 1 1 calc GR . . . .
H12C H 0.6104 0.4839 0.2575 0.062 Uiso 1 1 calc GR . . . .
C13 C 0.2893(10) 0.6817(6) 0.2704(3) 0.0299(13) Uani 1 1 d . . . . .
H13A H 0.2711 0.6143 0.2421 0.045 Uiso 1 1 calc GR . . . .
H13B H 0.3764 0.7369 0.2496 0.045 Uiso 1 1 calc GR . . . .
H13C H 0.1657 0.7193 0.2781 0.045 Uiso 1 1 calc GR . . . .
Cl1 Cl 0.2214(9) 0.3297(5) 0.3414(3) 0.0368(16) Uani 0.556(13) 1 d . U P B 1
O11 O 0.1908(17) 0.3991(10) 0.3960(5) 0.059(4) Uani 0.556(13) 1 d G U P B 1
O12 O 0.0380(14) 0.3040(11) 0.3128(6) 0.089(4) Uani 0.556(13) 1 d G U P B 1
O13 O 0.3274(19) 0.3921(8) 0.2950(4) 0.065(3) Uani 0.556(13) 1 d G U P B 1
O14 O 0.3162(15) 0.2269(7) 0.3549(5) 0.050(3) Uani 0.556(13) 1 d G U P B 1
Cl2 Cl 0.2017(10) 0.3375(6) 0.3455(3) 0.0311(17) Uani 0.444(13) 1 d . U P B 2
O21 O 0.3742(16) 0.2787(14) 0.3336(7) 0.089(5) Uani 0.444(13) 1 d G U P B 2
O22 O 0.2184(18) 0.3970(10) 0.4067(5) 0.022(2) Uani 0.444(13) 1 d G U P B 2
O23 O 0.173(3) 0.4235(10) 0.2977(5) 0.066(4) Uani 0.444(13) 1 d G U P B 2
O24 O 0.0432(18) 0.2648(10) 0.3468(6) 0.060(4) Uani 0.444(13) 1 d G U P B 2
H2 H 0.088(11) 0.713(6) 0.437(3) 0.040(19) Uiso 1 1 d . . . . .
N7A N 0.713(15) 0.130(8) 0.439(5) 0.041(9) Uani 0.090(8) 1 d . U P A 2
N6A N 0.798(10) 0.231(5) 0.440(3) 0.036(5) Uani 0.090(8) 1 d . U P A 2
N5A N 0.844(8) 0.309(5) 0.470(3) 0.032(5) Uani 0.090(8) 1 d . U P A 2

loop_
_atom_site_aniso_label
_atom_site_aniso_U_11
_atom_site_aniso_U_22
_atom_site_aniso_U_33
_atom_site_aniso_U_23
_atom_site_aniso_U_13
_atom_site_aniso_U_12
Cu1 0.0201(3) 0.0266(3) 0.0117(2) 0.0032(3) 0.0018(2) 0.0059(3)
O1 0.0176(17) 0.0251(19) 0.0182(16) 0.0020(14) 0.0031(14) 0.0054(16)
O2 0.0257(19) 0.030(2) 0.0181(18) 0.0025(17) 0.0010(15) 0.0102(17)
N1 0.0156(18) 0.019(2) 0.015(2) 0.0012(16) -0.0006(15) 0.0019(16)
N2 0.0210(18) 0.021(2) 0.0192(19) 0.0046(19) -0.002(2) 0.0034(18)
N3 0.021(2) 0.020(2) 0.019(2) -0.0005(18) 0.0037(17) 0.0008(17)
N4 0.0193(19) 0.016(2) 0.0137(19) -0.0023(17) -0.0016(16) -0.0004(17)
N5 0.025(2) 0.031(3) 0.040(3) -0.005(3) 0.003(2) 0.004(2)
N6 0.033(3) 0.024(3) 0.046(3) -0.002(3) 0.002(3) 0.006(2)
N7 0.058(5) 0.039(5) 0.078(7) -0.015(5) 0.003(5) -0.003(4)
C1 0.022(2) 0.017(2) 0.016(2) 0.001(2) 0.0019(18) 0.004(2)
C2 0.030(3) 0.017(2) 0.014(2) 0.0020(19) 0.000(2) -0.001(2)
C3 0.025(2) 0.032(3) 0.025(3) 0.003(3) -0.004(2) 0.008(2)
C4 0.035(3) 0.023(3) 0.027(3) 0.002(2) 0.003(2) 0.008(2)
C5 0.026(3) 0.036(4) 0.024(3) 0.002(3) 0.008(2) 0.012(3)
C6 0.026(2) 0.021(3) 0.017(2) -0.0021(19) 0.005(2) -0.003(2)
C7 0.026(2) 0.017(2) 0.014(2) -0.0007(18) -0.0005(18) -0.004(2)
C8 0.039(3) 0.029(3) 0.017(2) 0.003(2) 0.009(2) 0.012(3)
C9 0.030(3) 0.033(3) 0.019(3) 0.006(2) 0.001(2) 0.003(3)
C12 0.052(4) 0.053(4) 0.019(3) -0.003(3) 0.012(3) 0.018(4)
C13 0.042(3) 0.034(3) 0.013(2) 0.002(2) -0.005(2) 0.005(3)
Cl1 0.028(2) 0.028(2) 0.055(3) 0.003(2) 0.005(2) 0.0039(18)
O11 0.041(7) 0.075(8) 0.060(7) -0.021(7) -0.005(6) 0.009(7)
O12 0.069(7) 0.097(9) 0.101(9) -0.028(7) -0.033(7) -0.003(7)
O13 0.122(9) 0.045(5) 0.029(4) -0.003(4) 0.016(5) -0.030(7)
O14 0.082(7) 0.024(5) 0.045(5) 0.000(4) -0.001(5) 0.013(5)
Cl2 0.026(3) 0.031(3) 0.037(3) -0.012(2) 0.000(2) 0.005(2)
O21 0.068(8) 0.100(10) 0.100(10) -0.051(8) 0.000(8) 0.028(8)
O22 0.019(5) 0.024(5) 0.023(5) -0.010(4) 0.001(4) 0.001(5)
O23 0.103(9) 0.058(7) 0.036(6) 0.008(5) 0.000(7) -0.017(7)
O24 0.064(8) 0.045(7) 0.072(9) -0.026(6) 0.008(7) -0.023(6)
N7A 0.044(15) 0.026(16) 0.053(17) -0.014(15) 0.007(15) -0.003(15)
N6A 0.036(9) 0.024(9) 0.049(10) -0.001(9) 0.001(9) 0.010(9)
N5A 0.029(8) 0.024(8) 0.042(9) 0.002(8) 0.003(8) 0.003(8)

loop_
_atom_type_symbol
_atom_type_description
_atom_type_scat_dispersion_real
_atom_type_scat_dispersion_imag
_atom_type_scat_source
C C 0.0033 0.0016 'International Tables Vol C Tables 4.2.6.8 and 6.1.1.4'
H H 0.0000 0.0000 'International Tables Vol C Tables 4.2.6.8 and 6.1.1.4'
Cl Cl 0.1484 0.1585 'International Tables Vol C Tables 4.2.6.8 and 6.1.1.4'
Cu Cu 0.3201 1.2651 'International Tables Vol C Tables 4.2.6.8 and 6.1.1.4'
N N 0.0061 0.0033 'International Tables Vol C Tables 4.2.6.8 and 6.1.1.4'
O O 0.0106 0.0060 'International Tables Vol C Tables 4.2.6.8 and 6.1.1.4'

loop_
_exptl_crystal_face_index_h
_exptl_crystal_face_index_k
_exptl_crystal_face_index_l
_exptl_crystal_face_perp_dist
_exptl_oxdiff_crystal_face_indexfrac_h
_exptl_oxdiff_crystal_face_indexfrac_k
_exptl_oxdiff_crystal_face_indexfrac_l
_exptl_oxdiff_crystal_face_x
_exptl_oxdiff_crystal_face_y
_exptl_oxdiff_crystal_face_z
0 0 -1 0.0330 -0.0000 0.0000 -1.0000 -0.0321 -0.0081 0.0088
0 0 1 0.0180 0.0000 -0.0000 1.0000 0.0321 0.0081 -0.0088
0 1 -2 0.0321 -0.0000 1.0000 -2.0000 -0.0481 -0.0152 0.0771
0 -1 2 0.0281 0.0000 -1.0000 2.0000 0.0481 0.0152 -0.0771
0 1 1 0.0133 0.0000 1.0000 1.0000 0.0482 0.0091 0.0506
0 -1 -1 0.0313 -0.0000 -1.0000 -1.0000 -0.0482 -0.0091 -0.0506
1 0 0 0.1770 1.0000 0.0000 0.0000 -0.0236 0.0986 0.0046
-1 0 0 0.1640 -1.0000 -0.0000 -0.0000 0.0236 -0.0986 -0.0046

loop_
_geom_angle_atom_site_label_1
_geom_angle_atom_site_label_2
_geom_angle_atom_site_label_3
_geom_angle
N1 Cu1 N3 174.27(19)
N1 Cu1 N4 97.08(18)
N2 Cu1 N1 82.49(19)
N2 Cu1 N3 98.79(19)
N2 Cu1 N4 173.49(18)
N4 Cu1 N3 81.01(19)
N4 O2 H2 105(4)
O1 N1 Cu1 123.0(3)
C1 N1 Cu1 114.6(3)
C1 N1 O1 122.0(4)
C2 N2 Cu1 113.3(4)
C2 N2 C3 123.2(5)
C3 N2 Cu1 123.2(4)
C5 N3 Cu1 123.1(4)
C6 N3 Cu1 114.4(4)
C6 N3 C5 122.4(5)
O2 N4 Cu1 123.4(3)
C7 N4 Cu1 116.6(4)
C7 N4 O2 120.0(4)
N6 N5 C4 115.8(5)
N7 N6 N5 173.8(9)
N1 C1 C2 112.8(4)
N1 C1 C8 124.4(5)
C8 C1 C2 122.8(4)
N2 C2 C1 116.3(4)
N2 C2 C9 124.9(5)
C1 C2 C9 118.8(5)
N2 C3 H3A 109.4
N2 C3 H3B 109.4
N2 C3 C4 111.3(5)
H3A C3 H3B 108.0
C4 C3 H3A 109.4
C4 C3 H3B 109.4
N5 C4 C3 106.8(5)
N5 C4 H4 106.8
N5 C4 C5 111.4(5)
C3 C4 H4 106.8
C3 C4 C5 117.7(5)
C5 C4 H4 106.8
N5A C4 C3 122(3)
N5A C4 C5 118(3)
N3 C5 C4 113.7(5)
N3 C5 H5A 108.8
N3 C5 H5B 108.8
C4 C5 H5A 108.8
C4 C5 H5B 108.8
H5A C5 H5B 107.7
N3 C6 C7 115.6(5)
N3 C6 C12 125.1(6)
C7 C6 C12 119.3(5)
N4 C7 C6 112.3(4)
N4 C7 C13 124.1(5)
C13 C7 C6 123.6(5)
C1 C8 H8A 109.5
C1 C8 H8B 109.5
C1 C8 H8C 109.5
H8A C8 H8B 109.5
H8A C8 H8C 109.5
H8B C8 H8C 109.5
C2 C9 H9A 109.5
C2 C9 H9B 109.5
C2 C9 H9C 109.5
H9A C9 H9B 109.5
H9A C9 H9C 109.5
H9B C9 H9C 109.5
C6 C12 H12A 109.5
C6 C12 H12B 109.5
C6 C12 H12C 109.5
H12A C12 H12B 109.5
H12A C12 H12C 109.5
H12B C12 H12C 109.5
C7 C13 H13A 109.5
C7 C13 H13B 109.5
C7 C13 H13C 109.5
H13A C13 H13B 109.5
H13A C13 H13C 109.5
H13B C13 H13C 109.5
O11 Cl1 O12 108.2
O11 Cl1 O13 109.9
O13 Cl1 O12 107.0
O14 Cl1 O11 113.4
O14 Cl1 O12 109.4
O14 Cl1 O13 108.8
O21 Cl2 O22 108.2
O21 Cl2 O23 109.9
O23 Cl2 O22 107.0
O24 Cl2 O21 113.4
O24 Cl2 O22 109.4
O24 Cl2 O23 108.7
N5A N6A N7A 147(8)
N6A N5A C4 129(6)

loop_
_geom_bond_atom_site_label_1
_geom_bond_atom_site_label_2
_geom_bond_distance
Cu1 N1 1.940(4)
Cu1 N2 1.931(4)
Cu1 N3 1.941(4)
Cu1 N4 1.940(4)
O1 N1 1.331(5)
O2 N4 1.363(6)
O2 H2 0.98(7)
N1 C1 1.294(6)
N2 C2 1.284(7)
N2 C3 1.455(7)
N3 C5 1.467(7)
N3 C6 1.272(7)
N4 C7 1.269(6)
N5 N6 1.232(8)
N5 C4 1.453(8)
N6 N7 1.118(11)
C1 C2 1.476(7)
C1 C8 1.469(7)
C2 C9 1.488(7)
C3 H3A 0.9900
C3 H3B 0.9900
C3 C4 1.499(8)
C4 H4 1.0000
C4 C5 1.513(8)
C4 N5A 1.36(5)
C5 H5A 0.9900
C5 H5B 0.9900
C6 C7 1.489(8)
C6 C12 1.494(7)
C7 C13 1.484(7)
C8 H8A 0.9800
C8 H8B 0.9800
C8 H8C 0.9800
C9 H9A 0.9800
C9 H9B 0.9800
C9 H9C 0.9800
C12 H12A 0.9800
C12 H12B 0.9800
C12 H12C 0.9800
C13 H13A 0.9800
C13 H13B 0.9800
C13 H13C 0.9800
Cl1 O11 1.402(7)
Cl1 O12 1.443(7)
Cl1 O13 1.410(7)
Cl1 O14 1.386(7)
Cl2 O21 1.405(8)
Cl2 O22 1.446(8)
Cl2 O23 1.413(8)
Cl2 O24 1.389(8)
N7A N6A 1.31(12)
N6A N5A 1.14(8)

loop_
_geom_hbond_atom_site_label_D
_geom_hbond_atom_site_label_H
_geom_hbond_atom_site_label_A
_geom_hbond_distance_DH
_geom_hbond_distance_HA
_geom_hbond_distance_DA
_geom_hbond_angle_DHA
_geom_hbond_site_symmetry_A
C3 H3B O1 0.99 2.51 3.475(7) 163.6 1_655
C5 H5A O2 0.99 2.61 3.570(8) 162.5 1_655
C5 H5A O22 0.99 2.83 3.22(5) 104.2 1_655
C8 H8C N4 0.98 2.67 3.553(7) 150.2 3_466
O2 H2 O1 0.98(7) 1.56(7) 2.524(5) 167(7) .
O2 H2 N1 0.98(7) 2.28(7) 3.036(6) 133(6) .

loop_
_geom_torsion_atom_site_label_1
_geom_torsion_atom_site_label_2
_geom_torsion_atom_site_label_3
_geom_torsion_atom_site_label_4
_geom_torsion
Cu1 N1 C1 C2 6.0(6)
Cu1 N1 C1 C8 -173.7(5)
Cu1 N2 C2 C1 5.1(6)
Cu1 N2 C2 C9 -175.5(4)
Cu1 N2 C3 C4 -38.3(6)
Cu1 N3 C5 C4 26.8(7)
Cu1 N3 C6 C7 -1.6(6)
Cu1 N3 C6 C12 178.3(5)
Cu1 N4 C7 C6 1.5(6)
Cu1 N4 C7 C13 -177.8(4)
O1 N1 C1 C2 179.7(4)
O1 N1 C1 C8 -0.1(8)
O2 N4 C7 C6 -178.8(4)
O2 N4 C7 C13 1.9(8)
N1 C1 C2 N2 -7.5(7)
N1 C1 C2 C9 173.1(5)
N2 C3 C4 N5 -58.7(6)
N2 C3 C4 C5 67.4(7)
N2 C3 C4 N5A -133(3)
N3 C6 C7 N4 0.1(7)
N3 C6 C7 C13 179.4(5)
N5 C4 C5 N3 62.1(7)
N6 N5 C4 C3 -149.3(6)
N6 N5 C4 C5 81.0(7)
C2 N2 C3 C4 148.0(5)
C3 N2 C2 C1 179.5(5)
C3 N2 C2 C9 -1.2(8)
C3 C4 C5 N3 -61.7(7)
C3 C4 N5A N6A 139(7)
C5 N3 C6 C7 177.5(5)
C5 N3 C6 C12 -2.7(9)
C5 C4 N5A N6A -61(8)
C6 N3 C5 C4 -152.1(5)
C8 C1 C2 N2 172.3(5)
C8 C1 C2 C9 -7.1(8)
C12 C6 C7 N4 -179.8(5)
C12 C6 C7 C13 -0.5(8)
N7A N6A N5A C4 -108(14)
N5A C4 C5 N3 138(3)
